data_7003461
loop_
_publ_author_name
'Macdonald, Charles L. B.'
'Gorden, John D.'
'Voigt, Andreas'
'Filipponi, Silvia'
'Cowley, Alan H.'

_publ_section_title
;
 Group 13 decamethylmetallocenium cations
;
_journal_issue 9
_journal_name_full 'Dalton Transactions'
_journal_page_first 1161
_journal_page_last 1176
_journal_paper_doi 10.1039/b716220k
_journal_year 2008
_chemical_formula_sum 'C16 H15 Cl F5 Ga'
_chemical_formula_weight 407.45
_chemical_name_systematic
;
?
;
_space_group_IT_number 2
_symmetry_cell_setting triclinic
_symmetry_space_group_name_Hall '-P 1'
_symmetry_space_group_name_H-M 'P -1'
_atom_sites_solution_hydrogens geom
_atom_sites_solution_primary direct
_atom_sites_solution_secondary difmap
_audit_creation_method SHELXL
_cell_angle_alpha 81.353(6)
_cell_angle_beta 82.605(6)
_cell_angle_gamma 77.414(5)
_cell_formula_units_Z 4
_cell_length_a 10.8805(7)
_cell_length_b 11.0468(8)
_cell_length_c 14.4924(13)
_cell_measurement_reflns_used 68
_cell_measurement_temperature 153(2)
_cell_measurement_theta_max 12.74
_cell_measurement_theta_min 4.74
_cell_volume 1672.4(2)
_computing_cell_refinement 'Siemens XSCANS'
_computing_data_collection 'Siemens XSCANS'
_computing_data_reduction 'Siemens SHELXTL'
_computing_molecular_graphics 'Siemens SHELXTL'
_computing_publication_material 'Siemens SHELXTL'
_computing_structure_refinement 'SHELXL-93 (Sheldrick, 1993)'
_computing_structure_solution 'Siemens SHELXTL'
_diffrn_ambient_temperature 153(2)
_diffrn_measured_fraction_theta_full 0.927
_diffrn_measured_fraction_theta_max 0.927
_diffrn_measurement_device 'Siemens P4'
_diffrn_measurement_method '\w scans'
_diffrn_radiation_monochromator graphite
_diffrn_radiation_source 'fine-focus sealed tube'
_diffrn_radiation_type MoK\a
_diffrn_radiation_wavelength 0.71073
_diffrn_reflns_av_R_equivalents 0.0354
_diffrn_reflns_av_sigmaI/netI 0.0800
_diffrn_reflns_limit_h_max 14
_diffrn_reflns_limit_h_min -1
_diffrn_reflns_limit_k_max 14
_diffrn_reflns_limit_k_min -14
_diffrn_reflns_limit_l_max 18
_diffrn_reflns_limit_l_min -18
_diffrn_reflns_number 7954
_diffrn_reflns_theta_full 27.50
_diffrn_reflns_theta_max 27.50
_diffrn_reflns_theta_min 1.43
_diffrn_standards_decay_% 26.52
_diffrn_standards_interval_count 97
_diffrn_standards_number 3
_exptl_absorpt_coefficient_mu 1.849
_exptl_absorpt_correction_type none
_exptl_crystal_colour colorless
_exptl_crystal_density_diffrn 1.618
_exptl_crystal_description prism
_exptl_crystal_F_000 816
_exptl_crystal_size_max 0.4
_exptl_crystal_size_mid 0.4
_exptl_crystal_size_min 0.4
_refine_diff_density_max 1.458
_refine_diff_density_min -2.659
_refine_diff_density_rms 0.221
_refine_ls_extinction_method none
_refine_ls_goodness_of_fit_all 0.961
_refine_ls_goodness_of_fit_obs 1.113
_refine_ls_hydrogen_treatment mixed
_refine_ls_matrix_type full
_refine_ls_number_parameters 425
_refine_ls_number_reflns 7112
_refine_ls_number_restraints 0
_refine_ls_restrained_S_all 0.961
_refine_ls_restrained_S_obs 1.113
_refine_ls_R_factor_all 0.1146
_refine_ls_R_factor_obs 0.0755
_refine_ls_shift/esd_max 0.001
_refine_ls_shift/esd_mean 0.000
_refine_ls_structure_factor_coef Fsqd
_refine_ls_weighting_details 'w=1/[\s^2^(Fo^2^)+(0.1312P)^2^+0.0000P] where P=(Fo^2^+2Fc^2^)/3'
_refine_ls_weighting_scheme calc
_refine_ls_wR_factor_all 0.2075
_refine_ls_wR_factor_obs 0.1853
_reflns_number_observed 4330
_reflns_number_total 7112
_reflns_observed_criterion >2sigma(I)
_cod_data_source_file b716220k.txt
_cod_data_source_block 15
_cod_depositor_comments
;
The following automatic conversions were performed:
'_symmetry_cell_setting' value 'Triclinic' changed to 'triclinic'
according to '/home/saulius/struct/CIF-dictionaries/cif_core.dic'
dictionary named 'cif_core.dic' version 2.4.1 from 2010-06-29.

Automatic conversion script
Id: cif_fix_enum 1527 2010-12-29 10:47:43Z saulius 

The following automatic conversions were performed:

'_refine_ls_weighting_scheme' value 'calc
w=1/[\s^2^(Fo^2^)+(0.1312P)^2^+0.0000P] where P=(Fo^2^+2Fc^2^)/3' was
changed to 'calc'. New tag '_refine_ls_weighting_details' was
created. The value of the new tag was set to
'w=1/[\s^2^(Fo^2^)+(0.1312P)^2^+0.0000P] where P=(Fo^2^+2Fc^2^)/3'.

Automatic conversion script
Id: cif_fix_values 3143 2015-03-26 13:38:13Z robertas 
;
_cod_original_sg_symbol_H-M P-1
_cod_database_code 7003461

loop_
_symmetry_equiv_pos_as_xyz
'x, y, z'
'-x, -y, -z'

loop_
_atom_site_aniso_label
_atom_site_aniso_U_11
_atom_site_aniso_U_22
_atom_site_aniso_U_33
_atom_site_aniso_U_23
_atom_site_aniso_U_13
_atom_site_aniso_U_12
Ga1 0.0264(4) 0.0302(4) 0.0351(4) -0.0038(3) -0.0050(3) -0.0072(3)
Ga2 0.0300(4) 0.0307(4) 0.0349(4) -0.0061(3) -0.0024(3) -0.0075(3)
Cl1 0.0317(8) 0.0452(9) 0.0330(9) 0.0038(7) -0.0020(7) -0.0011(7)
Cl2 0.0505(10) 0.0343(8) 0.0328(9) -0.0026(7) 0.0060(8) -0.0005(7)
F22 0.056(3) 0.045(2) 0.047(3) -0.010(2) -0.001(2) -0.020(2)
F23 0.076(4) 0.064(3) 0.078(4) -0.042(3) 0.010(3) -0.022(3)
F24 0.077(4) 0.038(2) 0.125(5) -0.029(3) 0.003(3) -0.018(2)
F25 0.074(4) 0.040(2) 0.105(5) 0.009(3) -0.002(3) -0.023(2)
F26 0.058(3) 0.055(3) 0.049(3) 0.003(2) -0.004(2) -0.021(2)
F42 0.037(2) 0.078(3) 0.041(3) -0.007(2) 0.001(2) -0.017(2)
F43 0.048(3) 0.108(4) 0.047(3) -0.013(3) -0.014(2) -0.015(3)
F44 0.030(2) 0.125(5) 0.079(4) -0.026(4) -0.007(2) -0.022(3)
F45 0.040(3) 0.098(4) 0.059(3) -0.010(3) 0.015(2) -0.025(3)
F46 0.049(3) 0.077(3) 0.039(3) -0.009(2) 0.005(2) -0.020(2)
C11 0.034(3) 0.032(3) 0.035(4) -0.009(3) -0.005(3) -0.010(3)
C12 0.029(3) 0.039(3) 0.037(4) -0.006(3) -0.004(3) -0.017(3)
C13 0.027(3) 0.035(3) 0.049(4) -0.009(3) -0.008(3) -0.011(3)
C14 0.029(3) 0.032(3) 0.051(4) 0.000(3) -0.014(3) -0.010(3)
C15 0.031(3) 0.039(3) 0.038(4) -0.004(3) -0.009(3) -0.015(3)
C21 0.019(3) 0.036(3) 0.072(5) -0.019(4) -0.007(3) -0.007(3)
C22 0.027(3) 0.041(4) 0.052(4) -0.010(3) -0.002(3) -0.014(3)
C23 0.036(4) 0.046(4) 0.065(5) -0.022(4) -0.002(4) -0.013(3)
C24 0.038(4) 0.035(4) 0.083(6) -0.017(4) 0.001(4) -0.014(3)
C25 0.034(4) 0.036(4) 0.075(6) -0.001(4) -0.005(4) -0.013(3)
C26 0.027(3) 0.044(4) 0.053(5) -0.006(4) -0.006(3) -0.012(3)
C31 0.028(3) 0.036(3) 0.044(4) -0.014(3) -0.009(3) -0.008(3)
C32 0.038(3) 0.030(3) 0.037(4) -0.005(3) -0.010(3) -0.008(3)
C33 0.036(3) 0.028(3) 0.049(4) -0.009(3) -0.010(3) -0.006(3)
C34 0.037(3) 0.027(3) 0.048(4) -0.002(3) -0.012(3) -0.011(3)
C35 0.037(3) 0.029(3) 0.049(4) -0.001(3) -0.006(3) -0.014(3)
C41 0.040(4) 0.028(3) 0.028(3) 0.000(3) -0.003(3) -0.011(3)
C42 0.035(4) 0.044(4) 0.039(4) -0.012(3) 0.000(3) -0.011(3)
C43 0.033(4) 0.064(5) 0.046(5) -0.018(4) -0.008(3) -0.013(3)
C44 0.027(3) 0.062(5) 0.056(5) -0.015(4) -0.007(3) -0.013(3)
C45 0.034(4) 0.049(4) 0.050(5) -0.009(4) 0.006(3) -0.013(3)
C46 0.040(4) 0.042(4) 0.042(4) -0.016(3) 0.002(3) -0.011(3)
C111 0.047(4) 0.037(4) 0.086(7) -0.025(4) -0.008(4) -0.014(3)
C121 0.054(5) 0.068(5) 0.041(4) 0.007(4) -0.002(4) -0.027(4)
C131 0.036(4) 0.066(5) 0.097(7) -0.050(5) 0.005(4) -0.012(4)
C141 0.059(5) 0.035(4) 0.105(8) 0.012(5) -0.040(5) -0.015(4)
C151 0.051(5) 0.077(6) 0.035(4) -0.006(4) -0.004(4) -0.022(4)
C311 0.037(4) 0.049(4) 0.062(5) 0.004(4) -0.022(4) -0.010(3)
C321 0.060(5) 0.054(5) 0.053(5) -0.020(4) -0.018(4) 0.001(4)
C331 0.043(4) 0.058(5) 0.054(5) -0.017(4) -0.002(4) 0.004(4)
C341 0.049(5) 0.053(5) 0.061(6) 0.009(4) -0.020(4) -0.010(4)
C351 0.046(5) 0.056(5) 0.071(6) -0.003(5) 0.010(4) -0.018(4)

loop_
_atom_site_label
_atom_site_type_symbol
_atom_site_fract_x
_atom_site_fract_y
_atom_site_fract_z
_atom_site_U_iso_or_equiv
_atom_site_thermal_displace_type
_atom_site_occupancy
_atom_site_calc_flag
_atom_site_refinement_flags
_atom_site_disorder_group
Ga1 Ga 0.14402(6) 0.90102(6) 0.50711(5) 0.0302(2) Uani 1 d . .
Ga2 Ga 0.40174(7) 0.14455(7) -0.00791(5) 0.0315(2) Uani 1 d . .
Cl1 Cl 0.0399(2) 1.0463(2) 0.38949(12) 0.0387(4) Uani 1 d . .
Cl2 Cl 0.4497(2) -0.0263(2) 0.11052(12) 0.0415(4) Uani 1 d . .
F22 F 0.2021(4) 0.7932(4) 0.3150(3) 0.0479(11) Uani 1 d . .
F23 F 0.2136(5) 0.5620(5) 0.2737(4) 0.069(2) Uani 1 d . .
F24 F 0.1790(5) 0.3755(4) 0.4114(5) 0.078(2) Uani 1 d . .
F25 F 0.1301(5) 0.4185(4) 0.5931(4) 0.074(2) Uani 1 d . .
F26 F 0.1079(5) 0.6534(4) 0.6354(3) 0.0536(11) Uani 1 d . .
F42 F 0.2947(4) 0.1891(5) -0.2029(3) 0.0519(11) Uani 1 d . .
F43 F 0.0567(5) 0.2119(6) -0.2472(3) 0.0666(15) Uani 1 d . .
F44 F -0.1332(4) 0.1863(6) -0.1118(4) 0.075(2) Uani 1 d . .
F45 F -0.0870(4) 0.1398(5) 0.0705(3) 0.0655(14) Uani 1 d . .
F46 F 0.1485(4) 0.1181(5) 0.1167(3) 0.0544(12) Uani 1 d . .
C11 C 0.2895(6) 0.9643(6) 0.5435(5) 0.0328(14) Uani 1 d . .
C12 C 0.3701(6) 0.9210(6) 0.4596(5) 0.0330(14) Uani 1 d . .
C13 C 0.4268(6) 0.7994(6) 0.4846(5) 0.0353(15) Uani 1 d . .
C14 C 0.3916(6) 0.7627(6) 0.5832(5) 0.037(2) Uani 1 d . .
C15 C 0.3098(6) 0.8631(6) 0.6184(5) 0.0344(14) Uani 1 d . .
C21 C 0.1522(6) 0.7316(6) 0.4762(6) 0.040(2) Uani 1 d . .
C22 C 0.1784(6) 0.7046(7) 0.3870(5) 0.039(2) Uani 1 d . .
C23 C 0.1889(7) 0.5847(7) 0.3625(6) 0.047(2) Uani 1 d . .
C24 C 0.1709(7) 0.4906(7) 0.4330(7) 0.051(2) Uani 1 d . .
C25 C 0.1450(7) 0.5124(7) 0.5243(6) 0.048(2) Uani 1 d . .
C26 C 0.1335(6) 0.6344(7) 0.5440(6) 0.040(2) Uani 1 d . .
C31 C 0.4676(6) 0.2905(6) 0.0175(5) 0.0342(15) Uani 1 d . .
C32 C 0.3606(6) 0.3242(6) 0.0871(5) 0.0344(14) Uani 1 d . .
C33 C 0.2650(6) 0.4022(6) 0.0421(5) 0.037(2) Uani 1 d . .
C34 C 0.3053(7) 0.4268(6) -0.0547(5) 0.0365(15) Uani 1 d . .
C35 C 0.4303(7) 0.3622(6) -0.0709(5) 0.037(2) Uani 1 d . .
C41 C 0.2306(6) 0.1506(6) -0.0422(4) 0.0321(14) Uani 1 d . .
C42 C 0.2031(7) 0.1729(7) -0.1313(5) 0.038(2) Uani 1 d . .
C43 C 0.0814(7) 0.1856(8) -0.1575(5) 0.045(2) Uani 1 d . .
C44 C -0.0156(7) 0.1722(8) -0.0877(6) 0.047(2) Uani 1 d . .
C45 C 0.0077(7) 0.1506(7) 0.0022(6) 0.044(2) Uani 1 d . .
C46 C 0.1299(7) 0.1382(7) 0.0264(5) 0.041(2) Uani 1 d . .
C111 C 0.2570(8) 1.0998(7) 0.5606(7) 0.054(2) Uani 1 d . .
H11A H 0.2461(60) 1.1524(7) 0.5020(9) 0.081 Uiso 1 calc R .
H11B H 0.3243(29) 1.1186(17) 0.5892(41) 0.081 Uiso 1 calc R .
H11C H 0.1800(34) 1.1143(16) 0.6015(37) 0.081 Uiso 1 calc R .
C121 C 0.3884(8) 1.0021(8) 0.3686(5) 0.054(2) Uani 1 d . .
H12A H 0.3079(10) 1.0360(45) 0.3449(21) 0.081 Uiso 1 calc R .
H12B H 0.4425(46) 0.9533(15) 0.3242(14) 0.081 Uiso 1 calc R .
H12C H 0.4265(53) 1.0692(33) 0.3784(10) 0.081 Uiso 1 calc R .
C131 C 0.5069(7) 0.7122(8) 0.4199(7) 0.063(3) Uani 1 d . .
H13A H 0.5789(37) 0.6644(48) 0.4500(20) 0.095 Uiso 1 calc R .
H13B H 0.5352(56) 0.7599(9) 0.3632(21) 0.095 Uiso 1 calc R .
H13C H 0.4578(22) 0.6566(46) 0.4050(41) 0.095 Uiso 1 calc R .
C141 C 0.4327(8) 0.6337(7) 0.6367(7) 0.065(3) Uani 1 d . .
H14A H 0.5221(13) 0.6178(26) 0.6416(40) 0.097 Uiso 1 calc R .
H14B H 0.4137(58) 0.5717(9) 0.6040(26) 0.097 Uiso 1 calc R .
H14C H 0.3882(46) 0.6302(21) 0.6984(18) 0.097 Uiso 1 calc R .
C151 C 0.2584(8) 0.8711(9) 0.7203(5) 0.053(2) Uani 1 d . .
H15A H 0.1744(24) 0.9214(48) 0.7233(5) 0.079 Uiso 1 calc R .
H15B H 0.3122(33) 0.9081(53) 0.7501(12) 0.079 Uiso 1 calc R .
H15C H 0.2560(55) 0.7886(10) 0.7518(12) 0.079 Uiso 1 calc R .
C311 C 0.6038(7) 0.2604(7) 0.0423(6) 0.049(2) Uani 1 d . .
H22D H 0.6155(16) 0.1884(32) 0.0889(29) 0.074 Uiso 1 calc R .
H22E H 0.6213(17) 0.3305(21) 0.0665(38) 0.074 Uiso 1 calc R .
H22F H 0.6603(7) 0.2435(52) -0.0129(10) 0.074 Uiso 1 calc R .
C321 C 0.3617(8) 0.2819(8) 0.1885(5) 0.055(2) Uani 1 d . .
H22A H 0.4285(37) 0.2100(36) 0.1987(6) 0.082 Uiso 1 calc R .
H22B H 0.2820(22) 0.2602(54) 0.2132(10) 0.082 Uiso 1 calc R .
H22C H 0.3753(58) 0.3478(22) 0.2198(8) 0.082 Uiso 1 calc R .
C331 C 0.1356(7) 0.4531(8) 0.0841(6) 0.053(2) Uani 1 d . .
H23A H 0.0742(7) 0.4329(48) 0.0501(26) 0.079 Uiso 1 calc R .
H23B H 0.1236(21) 0.5423(10) 0.0811(38) 0.079 Uiso 1 calc R .
H23C H 0.1252(20) 0.4169(42) 0.1485(13) 0.079 Uiso 1 calc R .
C341 C 0.2250(8) 0.5018(8) -0.1269(6) 0.055(2) Uani 1 d . .
H24A H 0.1961(46) 0.5856(16) -0.1115(23) 0.082 Uiso 1 calc R .
H24B H 0.1535(30) 0.4648(31) -0.1287(29) 0.082 Uiso 1 calc R .
H24C H 0.2736(18) 0.5036(46) -0.1871(9) 0.082 Uiso 1 calc R .
C351 C 0.5173(8) 0.3683(8) -0.1573(6) 0.059(2) Uani 1 d . .
H25A H 0.5760(40) 0.2898(23) -0.1593(23) 0.088 Uiso 1 calc R .
H25B H 0.5630(47) 0.4337(42) -0.1580(23) 0.088 Uiso 1 calc R .
H25C H 0.4698(10) 0.3853(62) -0.2108(6) 0.088 Uiso 1 calc R .

loop_
_atom_type_symbol
_atom_type_description
_atom_type_scat_dispersion_real
_atom_type_scat_dispersion_imag
_atom_type_scat_source
C C 0.0033 0.0016 'International Tables Vol C Tables 4.2.6.8 and 6.1.1.4'
H H 0.0000 0.0000 'International Tables Vol C Tables 4.2.6.8 and 6.1.1.4'
F F 0.0171 0.0103 'International Tables Vol C Tables 4.2.6.8 and 6.1.1.4'
Ga Ga 0.2307 1.6083 'International Tables Vol C Tables 4.2.6.8 and 6.1.1.4'
Cl Cl 0.1484 0.1585 'International Tables Vol C Tables 4.2.6.8 and 6.1.1.4'

loop_
_geom_angle_atom_site_label_1
_geom_angle_atom_site_label_2
_geom_angle_atom_site_label_3
_geom_angle
_geom_angle_site_symmetry_1
_geom_angle_site_symmetry_3
_geom_angle_publ_flag
C21 Ga1 C11 125.6(3) . . ?
C21 Ga1 Cl1 108.0(2) . 2_576 ?
C11 Ga1 Cl1 110.9(2) . 2_576 ?
C21 Ga1 Cl1 107.8(2) . . ?
C11 Ga1 Cl1 110.3(2) . . ?
Cl1 Ga1 Cl1 87.59(6) 2_576 . ?
C21 Ga1 C15 102.1(3) . . ?
C11 Ga1 C15 35.1(2) . . ?
Cl1 Ga1 C15 100.2(2) 2_576 . ?
Cl1 Ga1 C15 145.0(2) . . ?
C21 Ga1 C12 99.9(2) . . ?
C11 Ga1 C12 36.1(2) . . ?
Cl1 Ga1 C12 146.8(2) 2_576 . ?
Cl1 Ga1 C12 100.7(2) . . ?
C15 Ga1 C12 55.7(2) . . ?
C41 Ga2 C31 125.7(3) . . ?
C41 Ga2 Cl2 108.4(2) . 2_655 ?
C31 Ga2 Cl2 110.1(2) . 2_655 ?
C41 Ga2 Cl2 108.2(2) . . ?
C31 Ga2 Cl2 110.4(2) . . ?
Cl2 Ga2 Cl2 87.08(6) 2_655 . ?
C41 Ga2 C35 100.8(2) . . ?
C31 Ga2 C35 35.5(3) . . ?
Cl2 Ga2 C35 101.0(2) 2_655 . ?
Cl2 Ga2 C35 145.7(2) . . ?
C41 Ga2 C32 101.2(2) . . ?
C31 Ga2 C32 35.5(2) . . ?
Cl2 Ga2 C32 145.3(2) 2_655 . ?
Cl2 Ga2 C32 100.6(2) . . ?
C35 Ga2 C32 55.1(2) . . ?
Ga1 Cl1 Ga1 92.41(6) 2_576 . ?
Ga2 Cl2 Ga2 92.92(6) 2_655 . ?
C15 C11 C12 106.8(6) . . ?
C15 C11 C111 122.3(6) . . ?
C12 C11 C111 122.8(6) . . ?
C15 C11 Ga1 91.0(4) . . ?
C12 C11 Ga1 90.6(4) . . ?
C111 C11 Ga1 114.2(5) . . ?
C13 C12 C11 106.8(6) . . ?
C13 C12 C121 128.7(7) . . ?
C11 C12 C121 124.3(6) . . ?
C13 C12 Ga1 98.3(4) . . ?
C11 C12 Ga1 53.4(3) . . ?
C121 C12 Ga1 113.7(5) . . ?
C12 C13 C14 109.7(6) . . ?
C12 C13 C131 126.1(7) . . ?
C14 C13 C131 124.1(7) . . ?
C15 C14 C13 108.2(6) . . ?
C15 C14 C141 126.1(7) . . ?
C13 C14 C141 125.7(7) . . ?
C14 C15 C11 108.4(6) . . ?
C14 C15 C151 126.4(7) . . ?
C11 C15 C151 125.0(6) . . ?
C14 C15 Ga1 99.3(4) . . ?
C11 C15 Ga1 53.9(3) . . ?
C151 C15 Ga1 114.6(5) . . ?
C22 C21 C26 116.5(6) . . ?
C22 C21 Ga1 121.6(6) . . ?
C26 C21 Ga1 121.9(6) . . ?
C21 C22 F22 121.1(6) . . ?
C21 C22 C23 123.3(7) . . ?
F22 C22 C23 115.5(6) . . ?
F23 C23 C24 120.5(7) . . ?
F23 C23 C22 121.6(8) . . ?
C24 C23 C22 117.9(7) . . ?
F24 C24 C25 119.6(8) . . ?
F24 C24 C23 119.1(8) . . ?
C25 C24 C23 121.3(7) . . ?
F25 C25 C24 120.7(7) . . ?
F25 C25 C26 121.3(8) . . ?
C24 C25 C26 118.1(7) . . ?
F26 C26 C21 120.2(6) . . ?
F26 C26 C25 116.8(7) . . ?
C21 C26 C25 122.9(7) . . ?
C35 C31 C32 105.6(6) . . ?
C35 C31 C311 122.6(6) . . ?
C32 C31 C311 121.9(6) . . ?
C35 C31 Ga2 91.8(4) . . ?
C32 C31 Ga2 91.8(4) . . ?
C311 C31 Ga2 115.3(5) . . ?
C33 C32 C31 108.4(6) . . ?
C33 C32 C321 127.5(7) . . ?
C31 C32 C321 124.1(6) . . ?
C33 C32 Ga2 99.8(4) . . ?
C31 C32 Ga2 52.7(3) . . ?
C321 C32 Ga2 112.2(4) . . ?
C32 C33 C34 109.8(6) . . ?
C32 C33 C331 127.0(7) . . ?
C34 C33 C331 123.2(7) . . ?
C35 C34 C33 108.4(6) . . ?
C35 C34 C341 126.2(7) . . ?
C33 C34 C341 125.3(7) . . ?
C34 C35 C31 107.8(6) . . ?
C34 C35 C351 128.8(8) . . ?
C31 C35 C351 123.3(7) . . ?
C34 C35 Ga2 99.3(4) . . ?
C31 C35 Ga2 52.7(3) . . ?
C351 C35 Ga2 113.5(5) . . ?
C42 C41 C46 116.5(7) . . ?
C42 C41 Ga2 122.2(5) . . ?
C46 C41 Ga2 121.2(5) . . ?
C41 C42 F42 120.6(6) . . ?
C41 C42 C43 123.6(7) . . ?
F42 C42 C43 115.7(7) . . ?
F43 C43 C44 119.8(7) . . ?
F43 C43 C42 122.0(7) . . ?
C44 C43 C42 118.2(7) . . ?
C45 C44 F44 121.1(7) . . ?
C45 C44 C43 120.1(7) . . ?
F44 C44 C43 118.8(7) . . ?
C44 C45 F45 120.2(7) . . ?
C44 C45 C46 120.6(7) . . ?
F45 C45 C46 119.2(7) . . ?
F46 C46 C45 118.6(6) . . ?
F46 C46 C41 120.3(7) . . ?
C45 C46 C41 121.0(7) . . ?

loop_
_geom_bond_atom_site_label_1
_geom_bond_atom_site_label_2
_geom_bond_distance
_geom_bond_site_symmetry_2
_geom_bond_publ_flag
Ga1 C21 1.971(6) . ?
Ga1 C11 2.019(6) . ?
Ga1 Cl1 2.361(2) 2_576 ?
Ga1 Cl1 2.376(2) . ?
Ga1 C15 2.499(7) . ?
Ga1 C12 2.516(6) . ?
Ga2 C41 1.973(7) . ?
Ga2 C31 1.999(6) . ?
Ga2 Cl2 2.361(2) 2_655 ?
Ga2 Cl2 2.368(2) . ?
Ga2 C35 2.511(6) . ?
Ga2 C32 2.512(6) . ?
Cl1 Ga1 2.360(2) 2_576 ?
Cl2 Ga2 2.361(2) 2_655 ?
F22 C22 1.359(8) . ?
F23 C23 1.331(9) . ?
F24 C24 1.338(8) . ?
F25 C25 1.348(9) . ?
F26 C26 1.357(8) . ?
F42 C42 1.363(8) . ?
F43 C43 1.337(9) . ?
F44 C44 1.341(8) . ?
F45 C45 1.346(8) . ?
F46 C46 1.328(8) . ?
C11 C15 1.437(10) . ?
C11 C12 1.481(9) . ?
C11 C111 1.512(9) . ?
C12 C13 1.366(10) . ?
C12 C121 1.495(10) . ?
C13 C14 1.451(10) . ?
C13 C131 1.505(9) . ?
C14 C15 1.382(9) . ?
C14 C141 1.520(10) . ?
C15 C151 1.517(9) . ?
C21 C22 1.351(10) . ?
C21 C26 1.373(11) . ?
C22 C23 1.399(10) . ?
C23 C24 1.372(12) . ?
C24 C25 1.363(12) . ?
C25 C26 1.396(10) . ?
C31 C35 1.457(10) . ?
C31 C32 1.460(9) . ?
C31 C311 1.523(9) . ?
C32 C33 1.366(10) . ?
C32 C321 1.475(10) . ?
C33 C34 1.419(10) . ?
C33 C331 1.485(10) . ?
C34 C35 1.400(10) . ?
C34 C341 1.484(11) . ?
C35 C351 1.472(10) . ?
C41 C42 1.338(10) . ?
C41 C46 1.397(9) . ?
C42 C43 1.396(10) . ?
C43 C44 1.381(10) . ?
C44 C45 1.335(11) . ?
C45 C46 1.392(11) . ?
